data_7231370
loop_
_publ_author_name
'Li, Duanxiu'
'Kong, Minmin'
'Li, Jiong'
'Deng, Zongwu'
'Zhang, Hailu'

_publ_section_title
;
 Amine--carboxylate supramolecular synthon in pharmaceutical cocrystals
;
_journal_issue 35
_journal_name_full CrystEngComm
_journal_page_first 5112
_journal_paper_doi 10.1039/C8CE01106K
_journal_volume 20
_journal_year 2018
_chemical_absolute_configuration ad
_chemical_formula_moiety 'C13 H11 Cl N2 O2, C5 H9 N O2'
_chemical_formula_sum 'C18 H20 Cl N3 O4'
_chemical_formula_weight 377.82
_space_group_crystal_system orthorhombic
_space_group_IT_number 19
_space_group_name_Hall 'P 2ac 2ab'
_space_group_name_H-M_alt 'P 21 21 21'
_symmetry_space_group_name_Hall 'P 2ac 2ab'
_symmetry_space_group_name_H-M 'P 21 21 21'
_atom_sites_solution_hydrogens mixed
_audit_creation_method SHELXL-2014/7
_audit_update_record
;
2018-06-20 deposited with the CCDC.
2018-08-14 downloaded from the CCDC.
;
_cell_angle_alpha 90
_cell_angle_beta 90
_cell_angle_gamma 90
_cell_formula_units_Z 4
_cell_length_a 5.7789(3)
_cell_length_b 12.3293(7)
_cell_length_c 24.9401(14)
_cell_measurement_reflns_used 9912
_cell_measurement_temperature 120(2)
_cell_measurement_theta_max 27.19
_cell_measurement_theta_min 2.32
_cell_volume 1776.98(17)
_computing_cell_refinement 'Bruker SAINT'
_computing_data_collection 'Bruker APEX2'
_computing_data_reduction 'Bruker SAINT'
_computing_molecular_graphics 'Bruker SHELXTL'
_computing_publication_material 'Bruker SHELXTL'
_computing_structure_refinement 'SHELXL-2014/7 (Sheldrick, 2014)'
_computing_structure_solution 'SHELXS-97 (Sheldrick 2008)'
_diffrn_ambient_temperature 120(2)
_diffrn_measured_fraction_theta_full 0.999
_diffrn_measured_fraction_theta_max 0.999
_diffrn_measurement_device_type 'Bruker APEX-II CCD'
_diffrn_measurement_method '\f and \w scans'
_diffrn_radiation_type MoK\a
_diffrn_radiation_wavelength 0.71073
_diffrn_reflns_av_R_equivalents 0.0712
_diffrn_reflns_av_unetI/netI 0.0360
_diffrn_reflns_Laue_measured_fraction_full 0.999
_diffrn_reflns_Laue_measured_fraction_max 0.999
_diffrn_reflns_limit_h_max 7
_diffrn_reflns_limit_h_min -7
_diffrn_reflns_limit_k_max 15
_diffrn_reflns_limit_k_min -16
_diffrn_reflns_limit_l_max 32
_diffrn_reflns_limit_l_min -32
_diffrn_reflns_number 42221
_diffrn_reflns_point_group_measured_fraction_full 0.999
_diffrn_reflns_point_group_measured_fraction_max 0.999
_diffrn_reflns_theta_full 25.242
_diffrn_reflns_theta_max 27.549
_diffrn_reflns_theta_min 2.323
_exptl_absorpt_coefficient_mu 0.245
_exptl_absorpt_correction_T_max 0.952
_exptl_absorpt_correction_T_min 0.916
_exptl_absorpt_correction_type multi-scan
_exptl_absorpt_process_details 'SADABS, (Sheldrick 2008)'
_exptl_crystal_colour colourless
_exptl_crystal_density_diffrn 1.412
_exptl_crystal_description BLOCK
_exptl_crystal_F_000 792
_exptl_crystal_size_max 0.400
_exptl_crystal_size_mid 0.300
_exptl_crystal_size_min 0.200
_exptl_transmission_factor_max 0.7456
_exptl_transmission_factor_min 0.6492
_refine_diff_density_max 0.180
_refine_diff_density_min -0.271
_refine_diff_density_rms 0.050
_refine_ls_abs_structure_details
;
 Flack x determined using 1271 quotients [(I+)-(I-)]/[(I+)+(I-)]
 (Parsons, Flack and Wagner, Acta Cryst. B69 (2013) 249-259).
;
_refine_ls_abs_structure_Flack -0.01(3)
_refine_ls_extinction_method none
_refine_ls_goodness_of_fit_ref 0.933
_refine_ls_hydrogen_treatment constr
_refine_ls_matrix_type full
_refine_ls_number_parameters 236
_refine_ls_number_reflns 4100
_refine_ls_number_restraints 0
_refine_ls_restrained_S_all 0.933
_refine_ls_R_factor_all 0.0559
_refine_ls_R_factor_gt 0.0361
_refine_ls_shift/su_max 0.000
_refine_ls_shift/su_mean 0.000
_refine_ls_structure_factor_coef Fsqd
_refine_ls_weighting_details 'w=1/[\s^2^(Fo^2^)+(0.1000P)^2^] where P=(Fo^2^+2Fc^2^)/3'
_refine_ls_weighting_scheme calc
_refine_ls_wR_factor_gt 0.1040
_refine_ls_wR_factor_ref 0.1268
_reflns_Friedel_coverage 0.721
_reflns_Friedel_fraction_full 1.000
_reflns_Friedel_fraction_max 0.999
_reflns_number_gt 3404
_reflns_number_total 4100
_reflns_threshold_expression 'I > 2\s(I)'
_cod_data_source_file c8ce01106k2.cif
_cod_data_source_block CNX-L-Pro
_cod_depositor_comments 'Adding full bibliography for 7231370--7231373.cif.'
_cod_database_code 7231370
_shelx_shelxl_version_number 2014/7
_shelx_space_group_comment
;
The symmetry employed for this shelxl refinement is uniquely defined
by the following loop, which should always be used as a source of
symmetry information in preference to the above space-group names.
They are only intended as comments.
;
_shelx_estimated_absorpt_t_min 0.909
_shelx_estimated_absorpt_t_max 0.953

loop_
_space_group_symop_operation_xyz
'x, y, z'
'-x+1/2, -y, z+1/2'
'x+1/2, -y+1/2, -z'
'-x, y+1/2, -z+1/2'

loop_
_atom_site_label
_atom_site_type_symbol
_atom_site_fract_x
_atom_site_fract_y
_atom_site_fract_z
_atom_site_U_iso_or_equiv
_atom_site_adp_type
_atom_site_occupancy
_atom_site_site_symmetry_order
_atom_site_calc_flag
_atom_site_refinement_flags_posn
_atom_site_refinement_flags_adp
Cl1 Cl 1.52932(15) 0.79681(7) 0.25777(3) 0.0421(2) Uani 1 1 d . .
O1 O 0.3820(3) 0.65443(16) 0.04789(8) 0.0296(5) Uani 1 1 d . .
H1 H 0.3994 0.5873 0.0522 0.044 Uiso 1 1 d R U
O2 O 0.7059(4) 0.66079(16) 0.09671(9) 0.0349(5) Uani 1 1 d . .
N1 N 0.6160(4) 1.00512(18) 0.10662(10) 0.0279(5) Uani 1 1 d . .
N2 N 0.8335(4) 0.85489(18) 0.13456(9) 0.0257(5) Uani 1 1 d . .
H2A H 0.8547 0.7850 0.1297 0.031 Uiso 1 1 d R U
C1 C 0.5041(5) 0.8257(2) 0.07712(10) 0.0237(6) Uani 1 1 d . .
C2 C 0.6519(5) 0.8973(2) 0.10627(11) 0.0233(6) Uani 1 1 d . .
C3 C 0.4310(6) 1.0431(2) 0.08073(13) 0.0306(7) Uani 1 1 d . .
H3B H 0.4065 1.1193 0.0811 0.037 Uiso 1 1 calc R U
C4 C 0.2724(6) 0.9803(2) 0.05343(11) 0.0283(6) Uani 1 1 d . .
H4A H 0.1408 1.0116 0.0367 0.034 Uiso 1 1 calc R U
C5 C 0.3131(5) 0.8700(2) 0.05147(11) 0.0263(6) Uani 1 1 d . .
H5A H 0.2096 0.8242 0.0325 0.032 Uiso 1 1 calc R U
C6 C 0.5431(5) 0.7071(2) 0.07517(11) 0.0245(6) Uani 1 1 d . .
C7 C 0.9913(5) 0.9028(2) 0.16993(10) 0.0235(6) Uani 1 1 d . .
C8 C 1.1592(5) 0.8329(2) 0.19247(11) 0.0258(6) Uani 1 1 d . .
C9 C 1.3196(6) 0.8784(2) 0.22729(11) 0.0297(6) Uani 1 1 d . .
C10 C 1.3241(6) 0.9884(3) 0.24011(12) 0.0329(7) Uani 1 1 d . .
H10A H 1.4391 1.0173 0.2633 0.039 Uiso 1 1 calc R U
C11 C 1.1558(6) 1.0535(2) 0.21802(12) 0.0332(7) Uani 1 1 d . .
H11A H 1.1539 1.1286 0.2266 0.040 Uiso 1 1 calc R U
C12 C 0.9894(6) 1.0128(2) 0.18362(11) 0.0300(6) Uani 1 1 d . .
H12A H 0.8740 1.0595 0.1693 0.036 Uiso 1 1 calc R U
C13 C 1.1582(6) 0.7140(2) 0.17859(13) 0.0341(7) Uani 1 1 d . .
H13A H 1.0127 0.6813 0.1906 0.051 Uiso 1 1 calc R U
H13B H 1.2884 0.6781 0.1964 0.051 Uiso 1 1 calc R U
H13C H 1.1729 0.7054 0.1397 0.051 Uiso 1 1 calc R U
O3 O 0.4294(3) 0.44738(15) 0.04949(9) 0.0275(5) Uani 1 1 d . .
O4 O 0.2652(3) 0.28837(15) 0.03003(8) 0.0258(4) Uani 1 1 d . .
N3 N -0.1561(4) 0.34488(17) 0.05905(9) 0.0210(5) Uani 1 1 d . .
H3 H -0.1164 0.3019 0.0309 0.025 Uiso 1 1 d R U
H3A H -0.2901 0.3798 0.0508 0.025 Uiso 1 1 d R U
C14 C 0.0317(4) 0.4255(2) 0.06977(10) 0.0185(5) Uani 1 1 d . .
H14A H -0.0076 0.4977 0.0540 0.022 Uiso 1 1 calc R U
C15 C 0.0391(5) 0.4316(2) 0.13094(11) 0.0252(6) Uani 1 1 d . .
H15A H -0.0839 0.4797 0.1450 0.030 Uiso 1 1 calc R U
H15B H 0.1913 0.4579 0.1437 0.030 Uiso 1 1 calc R U
C16 C -0.0019(5) 0.3138(2) 0.14758(11) 0.0283(6) Uani 1 1 d . .
H16A H 0.1405 0.2700 0.1434 0.034 Uiso 1 1 calc R U
H16B H -0.0553 0.3092 0.1852 0.034 Uiso 1 1 calc R U
C17 C -0.1897(6) 0.2766(2) 0.10889(12) 0.0305(6) Uani 1 1 d . .
H17A H -0.1721 0.1985 0.1005 0.037 Uiso 1 1 calc R U
H17B H -0.3453 0.2887 0.1244 0.037 Uiso 1 1 calc R U
C18 C 0.2593(4) 0.3827(2) 0.04695(10) 0.0188(5) Uani 1 1 d . .

loop_
_atom_site_aniso_label
_atom_site_aniso_U_11
_atom_site_aniso_U_22
_atom_site_aniso_U_33
_atom_site_aniso_U_23
_atom_site_aniso_U_13
_atom_site_aniso_U_12
Cl1 0.0313(4) 0.0599(6) 0.0351(4) 0.0043(3) -0.0067(3) 0.0090(4)
O1 0.0276(11) 0.0235(10) 0.0377(12) -0.0068(8) -0.0033(9) -0.0015(9)
O2 0.0313(11) 0.0240(10) 0.0494(13) -0.0043(9) -0.0098(11) 0.0005(10)
N1 0.0324(14) 0.0206(11) 0.0307(13) 0.0029(10) -0.0033(11) -0.0010(10)
N2 0.0298(13) 0.0186(11) 0.0288(12) -0.0005(9) -0.0039(11) 0.0006(10)
C1 0.0272(14) 0.0238(13) 0.0199(11) -0.0011(10) 0.0026(11) -0.0016(12)
C2 0.0238(14) 0.0239(13) 0.0221(13) 0.0022(10) 0.0019(11) -0.0016(11)
C3 0.0339(16) 0.0213(14) 0.0365(16) 0.0045(11) -0.0010(14) 0.0021(13)
C4 0.0265(15) 0.0298(14) 0.0285(14) 0.0056(12) -0.0029(12) 0.0014(12)
C5 0.0279(15) 0.0282(14) 0.0228(13) 0.0006(11) 0.0002(13) -0.0009(12)
C6 0.0232(13) 0.0228(13) 0.0273(13) -0.0032(10) 0.0022(12) -0.0001(12)
C7 0.0245(14) 0.0249(13) 0.0210(12) 0.0005(10) 0.0011(12) -0.0035(12)
C8 0.0260(14) 0.0303(14) 0.0212(13) 0.0043(11) 0.0041(11) -0.0023(13)
C9 0.0248(14) 0.0414(16) 0.0228(14) 0.0037(12) 0.0016(12) -0.0018(14)
C10 0.0317(16) 0.0438(17) 0.0232(13) -0.0020(13) -0.0041(13) -0.0104(14)
C11 0.0408(18) 0.0314(15) 0.0276(14) -0.0039(12) -0.0023(14) -0.0078(14)
C12 0.0348(17) 0.0282(14) 0.0269(13) -0.0002(11) -0.0047(13) -0.0018(13)
C13 0.0367(17) 0.0292(15) 0.0363(16) 0.0019(13) -0.0026(14) 0.0052(14)
O3 0.0156(9) 0.0256(10) 0.0415(12) -0.0039(8) 0.0028(9) -0.0035(8)
O4 0.0190(9) 0.0250(10) 0.0333(10) -0.0092(8) 0.0040(8) 0.0006(8)
N3 0.0153(10) 0.0231(11) 0.0246(11) -0.0045(9) 0.0002(9) -0.0007(9)
C14 0.0143(12) 0.0165(11) 0.0246(12) -0.0043(9) -0.0001(10) -0.0002(10)
C15 0.0217(13) 0.0285(14) 0.0255(13) -0.0078(11) -0.0002(12) 0.0001(12)
C16 0.0277(15) 0.0343(15) 0.0228(12) 0.0010(11) 0.0009(11) 0.0019(13)
C17 0.0276(14) 0.0295(14) 0.0343(15) 0.0057(12) -0.0025(13) -0.0089(13)
C18 0.0150(13) 0.0206(12) 0.0209(12) -0.0007(10) 0.0005(10) 0.0024(10)

loop_
_atom_type_symbol
_atom_type_description
_atom_type_scat_dispersion_real
_atom_type_scat_dispersion_imag
_atom_type_scat_source
C C 0.0033 0.0016 'International Tables Vol C Tables 4.2.6.8 and 6.1.1.4'
H H 0.0000 0.0000 'International Tables Vol C Tables 4.2.6.8 and 6.1.1.4'
Cl Cl 0.1484 0.1585 'International Tables Vol C Tables 4.2.6.8 and 6.1.1.4'
N N 0.0061 0.0033 'International Tables Vol C Tables 4.2.6.8 and 6.1.1.4'
O O 0.0106 0.0060 'International Tables Vol C Tables 4.2.6.8 and 6.1.1.4'

loop_
_geom_angle_atom_site_label_1
_geom_angle_atom_site_label_2
_geom_angle_atom_site_label_3
_geom_angle
C6 O1 H1 109.5
C3 N1 C2 117.8(3)
C2 N2 C7 131.6(2)
C2 N2 H2A 114.3
C7 N2 H2A 114.2
C5 C1 C2 117.9(2)
C5 C1 C6 119.6(2)
C2 C1 C6 122.4(2)
N1 C2 N2 119.5(3)
N1 C2 C1 121.5(3)
N2 C2 C1 119.0(2)
N1 C3 C4 125.1(3)
N1 C3 H3B 117.5
C4 C3 H3B 117.5
C3 C4 C5 117.2(3)
C3 C4 H4A 121.4
C5 C4 H4A 121.4
C4 C5 C1 120.4(3)
C4 C5 H5A 119.8
C1 C5 H5A 119.8
O2 C6 O1 122.5(2)
O2 C6 C1 124.3(3)
O1 C6 C1 113.2(2)
N2 C7 C12 123.9(3)
N2 C7 C8 116.2(2)
C12 C7 C8 120.0(3)
C9 C8 C7 117.4(2)
C9 C8 C13 122.6(3)
C7 C8 C13 119.9(3)
C8 C9 C10 123.3(3)
C8 C9 Cl1 120.2(2)
C10 C9 Cl1 116.6(2)
C11 C10 C9 117.6(3)
C11 C10 H10A 121.2
C9 C10 H10A 121.2
C10 C11 C12 121.9(3)
C10 C11 H11A 119.1
C12 C11 H11A 119.1
C11 C12 C7 119.8(3)
C11 C12 H12A 120.1
C7 C12 H12A 120.1
C8 C13 H13A 109.5
C8 C13 H13B 109.5
H13A C13 H13B 109.5
C8 C13 H13C 109.5
H13A C13 H13C 109.5
H13B C13 H13C 109.5
C14 N3 C17 108.4(2)
C14 N3 H3 110.0
C17 N3 H3 110.0
C14 N3 H3A 110.1
C17 N3 H3A 109.9
H3 N3 H3A 108.4
N3 C14 C18 109.17(19)
N3 C14 C15 103.4(2)
C18 C14 C15 111.4(2)
N3 C14 H14A 110.9
C18 C14 H14A 110.9
C15 C14 H14A 110.9
C14 C15 C16 102.7(2)
C14 C15 H15A 111.2
C16 C15 H15A 111.2
C14 C15 H15B 111.2
C16 C15 H15B 111.2
H15A C15 H15B 109.1
C17 C16 C15 103.0(2)
C17 C16 H16A 111.2
C15 C16 H16A 111.2
C17 C16 H16B 111.2
C15 C16 H16B 111.2
H16A C16 H16B 109.1
N3 C17 C16 105.1(2)
N3 C17 H17A 110.7
C16 C17 H17A 110.7
N3 C17 H17B 110.7
C16 C17 H17B 110.7
H17A C17 H17B 108.8
O4 C18 O3 125.9(2)
O4 C18 C14 118.4(2)
O3 C18 C14 115.6(2)

loop_
_geom_bond_atom_site_label_1
_geom_bond_atom_site_label_2
_geom_bond_distance
Cl1 C9 1.749(3)
O1 C6 1.324(3)
O1 H1 0.8403
O2 C6 1.225(4)
N1 C3 1.334(4)
N1 C2 1.345(3)
N2 C2 1.368(4)
N2 C7 1.399(3)
N2 H2A 0.8793
C1 C5 1.388(4)
C1 C2 1.427(4)
C1 C6 1.481(4)
C3 C4 1.379(4)
C3 H3B 0.9500
C4 C5 1.380(4)
C4 H4A 0.9500
C5 H5A 0.9500
C7 C12 1.400(4)
C7 C8 1.414(4)
C8 C9 1.388(4)
C8 C13 1.506(4)
C9 C10 1.394(4)
C10 C11 1.377(4)
C10 H10A 0.9500
C11 C12 1.383(4)
C11 H11A 0.9500
C12 H12A 0.9500
C13 H13A 0.9800
C13 H13B 0.9800
C13 H13C 0.9800
O3 C18 1.268(3)
O4 C18 1.237(3)
N3 C14 1.496(3)
N3 C17 1.514(4)
N3 H3 0.9093
N3 H3A 0.9098
C14 C18 1.527(3)
C14 C15 1.528(3)
C14 H14A 1.0000
C15 C16 1.529(4)
C15 H15A 0.9900
C15 H15B 0.9900
C16 C17 1.523(4)
C16 H16A 0.9900
C16 H16B 0.9900
C17 H17A 0.9900
C17 H17B 0.9900

loop_
_geom_hbond_atom_site_label_D
_geom_hbond_atom_site_label_H
_geom_hbond_atom_site_label_A
_geom_hbond_distance_DH
_geom_hbond_distance_HA
_geom_hbond_distance_DA
_geom_hbond_angle_DHA
_geom_hbond_site_symmetry_A
O1 H1 O3 0.84 1.74 2.568(3) 170.4 .
N2 H2A O2 0.88 1.94 2.676(3) 140.4 .
N3 H3 O4 0.91 2.00 2.800(3) 145.4 3_455
N3 H3A O3 0.91 1.82 2.719(3) 167.8 1_455
C12 H12A N1 0.95 2.26 2.890(4) 122.9 .
C13 H13B Cl1 0.98 2.53 3.089(3) 115.7 .
C11 H11A Cl1 0.95 2.79 3.560(3) 138.3 4_855
C3 H3B O4 0.95 2.58 3.415(4) 147.4 1_565
C4 H4A O3 0.95 2.52 3.363(4) 147.6 3_465

loop_
_geom_torsion_atom_site_label_1
_geom_torsion_atom_site_label_2
_geom_torsion_atom_site_label_3
_geom_torsion_atom_site_label_4
_geom_torsion
C3 N1 C2 N2 -176.8(3)
C3 N1 C2 C1 3.0(4)
C7 N2 C2 N1 6.3(4)
C7 N2 C2 C1 -173.5(3)
C5 C1 C2 N1 -3.7(4)
C6 C1 C2 N1 178.6(3)
C5 C1 C2 N2 176.1(2)
C6 C1 C2 N2 -1.6(4)
C2 N1 C3 C4 0.0(5)
N1 C3 C4 C5 -2.1(5)
C3 C4 C5 C1 1.2(4)
C2 C1 C5 C4 1.5(4)
C6 C1 C5 C4 179.2(3)
C5 C1 C6 O2 -179.7(3)
C2 C1 C6 O2 -2.1(4)
C5 C1 C6 O1 -0.2(4)
C2 C1 C6 O1 177.4(2)
C2 N2 C7 C12 0.1(5)
C2 N2 C7 C8 179.8(3)
N2 C7 C8 C9 179.4(3)
C12 C7 C8 C9 -0.9(4)
N2 C7 C8 C13 -1.0(4)
C12 C7 C8 C13 178.8(3)
C7 C8 C9 C10 -1.0(4)
C13 C8 C9 C10 179.4(3)
C7 C8 C9 Cl1 178.8(2)
C13 C8 C9 Cl1 -0.9(4)
C8 C9 C10 C11 1.9(5)
Cl1 C9 C10 C11 -177.8(2)
C9 C10 C11 C12 -1.0(5)
C10 C11 C12 C7 -0.8(5)
N2 C7 C12 C11 -178.5(3)
C8 C7 C12 C11 1.8(4)
C17 N3 C14 C18 97.7(2)
C17 N3 C14 C15 -21.0(3)
N3 C14 C15 C16 38.2(3)
C18 C14 C15 C16 -79.0(3)
C14 C15 C16 C17 -41.1(3)
C14 N3 C17 C16 -4.5(3)
C15 C16 C17 N3 28.1(3)
N3 C14 C18 O4 -8.5(3)
C15 C14 C18 O4 105.0(3)
N3 C14 C18 O3 174.5(2)
C15 C14 C18 O3 -72.0(3)
